data_4305550
loop_
_publ_author_name
'Marlyn Rivera-Carrillo'
'Indranil Chakraborty'
'Gellert Mezei'
'Richard D. Webster'
'Raphael G. Raptis'

_publ_section_title
;
Tuning of the [Cu3(\m-O)]4+/5+ Redox Couple: Spectroscopic Evidence of
Charge Delocalization in the Mixed-Valent [Cu3(\m-O)]5+ Species
;
_journal_name_full 'Inorganic Chemistry'
_journal_page_first 7644
_journal_page_last 7650
_journal_paper_doi 10.1021/ic800531y
_journal_volume 47
_journal_year 2008
_chemical_formula_moiety '[Cu3(mu-OH)(mu-pz)3(py)3](CF3SO3)2((CH3)2CO)'
_chemical_formula_sum 'C29 H31 Cu3 F6 N9 O8 S2'
_chemical_formula_weight 1002.37
_chemical_name_systematic
; 
 ? 
;
_space_group_IT_number 14
_symmetry_cell_setting monoclinic
_symmetry_space_group_name_Hall '-P 2ybc'
_symmetry_space_group_name_H-M 'P 1 21/c 1'
_atom_sites_solution_hydrogens geom
_atom_sites_solution_primary direct
_atom_sites_solution_secondary difmap
_audit_creation_method SHELXL-97
_cell_angle_alpha 90.00
_cell_angle_beta 93.013(4)
_cell_angle_gamma 90.00
_cell_formula_units_Z 4
_cell_length_a 14.473(3)
_cell_length_b 11.203(2)
_cell_length_c 25.081(5)
_cell_measurement_temperature 298(2)
_cell_volume 4061.0(14)
_computing_structure_refinement 'SHELXL-97 (Sheldrick, 1997)'
_computing_structure_solution 'SHELXS-97 (Sheldrick, 1990)'
_diffrn_ambient_temperature 298(2)
_diffrn_measured_fraction_theta_full 0.997
_diffrn_measured_fraction_theta_max 0.997
_diffrn_radiation_monochromator graphite
_diffrn_radiation_source 'fine-focus sealed tube'
_diffrn_radiation_type MoK\a
_diffrn_radiation_wavelength 0.71073
_diffrn_reflns_av_R_equivalents 0.0808
_diffrn_reflns_av_sigmaI/netI 0.0959
_diffrn_reflns_limit_h_max 12
_diffrn_reflns_limit_h_min -17
_diffrn_reflns_limit_k_max 13
_diffrn_reflns_limit_k_min -12
_diffrn_reflns_limit_l_max 29
_diffrn_reflns_limit_l_min -29
_diffrn_reflns_number 20697
_diffrn_reflns_theta_full 25.02
_diffrn_reflns_theta_max 25.02
_diffrn_reflns_theta_min 1.63
_exptl_absorpt_coefficient_mu 1.744
_exptl_absorpt_correction_T_max 0.5050
_exptl_absorpt_correction_T_min 0.4255
_exptl_absorpt_correction_type empirical
_exptl_crystal_colour blue
_exptl_crystal_density_diffrn 1.639
_exptl_crystal_density_method 'not measured'
_exptl_crystal_description tetragon
_exptl_crystal_F_000 2020
_exptl_crystal_size_max 0.18
_exptl_crystal_size_mid 0.16
_exptl_crystal_size_min 0.12
_refine_diff_density_max 0.696
_refine_diff_density_min -0.496
_refine_diff_density_rms 0.089
_refine_ls_extinction_method none
_refine_ls_goodness_of_fit_ref 0.942
_refine_ls_hydrogen_treatment constr
_refine_ls_matrix_type full
_refine_ls_number_parameters 516
_refine_ls_number_reflns 7153
_refine_ls_number_restraints 0
_refine_ls_restrained_S_all 0.942
_refine_ls_R_factor_all 0.1346
_refine_ls_R_factor_gt 0.0552
_refine_ls_shift/su_max 0.003
_refine_ls_shift/su_mean 0.000
_refine_ls_structure_factor_coef Fsqd
_refine_ls_weighting_details 'calc w=1/[\s^2^(Fo^2^)+(0.0885P)^2^+0.0000P] where P=(Fo^2^+2Fc^2^)/3'
_refine_ls_weighting_scheme calc
_refine_ls_wR_factor_gt 0.1295
_refine_ls_wR_factor_ref 0.1668
_reflns_number_gt 3675
_reflns_number_total 7153
_reflns_threshold_expression >2sigma(I)
_cod_data_source_file ic800531y-file001_6.cif
_cod_data_source_block 9
_cod_depositor_comments
;
The following automatic conversions were performed:
'_symmetry_cell_setting' value 'Monoclinic' changed to 'monoclinic'
according to '/home/saulius/struct/CIF-dictionaries/cif_core.dic'
dictionary named 'cif_core.dic' version 2.4.1 from 2010-06-29.

Automatic conversion script
Id: cif_fix_enum 1527 2010-12-29 10:47:43Z saulius 
;
_cod_original_cell_volume 4061.1(14)
_cod_database_code 4305550

loop_
_symmetry_equiv_pos_as_xyz
'x, y, z'
'-x, y+1/2, -z+1/2'
'-x, -y, -z'
'x, -y-1/2, z-1/2'

loop_
_atom_site_label
_atom_site_type_symbol
_atom_site_fract_x
_atom_site_fract_y
_atom_site_fract_z
_atom_site_U_iso_or_equiv
_atom_site_adp_type
_atom_site_occupancy
_atom_site_symmetry_multiplicity
_atom_site_calc_flag
_atom_site_refinement_flags
_atom_site_disorder_assembly
_atom_site_disorder_group
Cu1 Cu 0.24242(6) 0.81021(7) 0.33067(3) 0.0503(3) Uani 1 1 d . . .
Cu3 Cu 0.29810(6) 0.76837(7) 0.46053(3) 0.0534(3) Uani 1 1 d . . .
Cu2 Cu 0.19278(6) 0.54966(7) 0.38538(3) 0.0567(3) Uani 1 1 d . . .
S1 S 0.02235(12) 0.78913(15) 0.38489(7) 0.0508(5) Uani 1 1 d . . .
S2 S 0.44465(18) 0.4572(2) 0.34730(10) 0.0842(7) Uani 1 1 d . . .
F1 F 0.0393(5) 0.7726(7) 0.4873(2) 0.151(3) Uani 1 1 d . . .
F2 F -0.0986(4) 0.7712(5) 0.4570(2) 0.121(2) Uani 1 1 d . . .
F3 F -0.0256(4) 0.9321(5) 0.4594(2) 0.122(2) Uani 1 1 d . . .
F4 F 0.4914(7) 0.4473(17) 0.2509(3) 0.315(10) Uani 1 1 d . . .
F5 F 0.4338(13) 0.2875(13) 0.2859(5) 0.316(8) Uani 1 1 d . . .
F6 F 0.3536(7) 0.4368(16) 0.2590(3) 0.321(10) Uani 1 1 d . . .
O1 O 0.2751(3) 0.6931(3) 0.38874(16) 0.0462(11) Uani 1 1 d . . .
H1W H 0.3358 0.6622 0.3798 0.055 Uiso 1 1 calc R . .
O2 O -0.0489(4) 0.8409(5) 0.3516(2) 0.0937(18) Uani 1 1 d . . .
O3 O 0.0291(3) 0.6622(4) 0.3823(2) 0.0694(14) Uani 1 1 d . . .
O4 O 0.1093(3) 0.8501(5) 0.3848(2) 0.0787(16) Uani 1 1 d . . .
O5 O 0.3654(6) 0.4328(9) 0.3732(3) 0.160(4) Uani 1 1 d . . .
O6 O 0.4339(8) 0.5841(9) 0.3362(6) 0.232(6) Uani 1 1 d . . .
O7 O 0.5284(6) 0.4185(11) 0.3645(4) 0.206(5) Uani 1 1 d . . .
O8 O 0.4572(5) 0.7061(7) 0.4678(3) 0.109(2) Uani 1 1 d . . .
N6 N 0.3124(4) 0.9307(5) 0.3714(2) 0.0504(14) Uani 1 1 d . . .
N5 N 0.3276(4) 0.9186(5) 0.4249(2) 0.0540(15) Uani 1 1 d . . .
N4 N 0.2403(4) 0.6306(5) 0.4931(2) 0.0612(16) Uani 1 1 d . . .
N3 N 0.1941(4) 0.5477(5) 0.4628(2) 0.0596(16) Uani 1 1 d . . .
N2 N 0.1774(4) 0.5708(5) 0.3087(2) 0.0533(14) Uani 1 1 d . . .
N1 N 0.1872(4) 0.6810(5) 0.2877(2) 0.0534(14) Uani 1 1 d . . .
N7 N 0.2158(4) 0.9281(5) 0.2704(2) 0.0530(14) Uani 1 1 d . . .
N8 N 0.3064(4) 0.8522(5) 0.5331(2) 0.0588(15) Uani 1 1 d . . .
N9 N 0.1308(4) 0.3884(5) 0.3817(2) 0.0568(15) Uani 1 1 d . . .
C9 C 0.3732(5) 1.0157(7) 0.4437(3) 0.067(2) Uani 1 1 d . . .
H9 H 0.3920 1.0290 0.4792 0.080 Uiso 1 1 calc R . .
C8 C 0.3874(5) 1.0924(7) 0.4019(4) 0.073(2) Uani 1 1 d . . .
H8 H 0.4170 1.1661 0.4034 0.087 Uiso 1 1 calc R . .
C7 C 0.3488(5) 1.0365(6) 0.3582(3) 0.065(2) Uani 1 1 d . . .
H7 H 0.3477 1.0673 0.3237 0.078 Uiso 1 1 calc R . .
C6 C 0.1474(6) 0.4780(8) 0.4948(3) 0.081(3) Uani 1 1 d . . .
H6 H 0.1092 0.4153 0.4835 0.097 Uiso 1 1 calc R . .
C5 C 0.1636(7) 0.5120(8) 0.5470(3) 0.086(3) Uani 1 1 d . . .
H5 H 0.1408 0.4772 0.5773 0.104 Uiso 1 1 calc R . .
C4 C 0.2213(7) 0.6092(8) 0.5444(3) 0.086(3) Uani 1 1 d . . .
H4 H 0.2439 0.6534 0.5736 0.103 Uiso 1 1 calc R . .
C3 C 0.1572(5) 0.6751(7) 0.2371(3) 0.068(2) Uani 1 1 d . . .
H3 H 0.1571 0.7390 0.2134 0.081 Uiso 1 1 calc R . .
C2 C 0.1263(6) 0.5636(7) 0.2241(3) 0.077(2) Uani 1 1 d . . .
H2 H 0.1009 0.5372 0.1914 0.092 Uiso 1 1 calc R . .
C1 C 0.1408(5) 0.5004(7) 0.2692(3) 0.063(2) Uani 1 1 d . . .
H1 H 0.1277 0.4196 0.2728 0.076 Uiso 1 1 calc R . .
C14 C 0.2781(6) 0.9455(7) 0.2329(3) 0.074(2) Uani 1 1 d . . .
H14 H 0.3310 0.8983 0.2333 0.089 Uiso 1 1 calc R . .
C13 C 0.2649(7) 1.0312(9) 0.1944(4) 0.093(3) Uani 1 1 d . . .
H13 H 0.3087 1.0421 0.1690 0.111 Uiso 1 1 calc R . .
C12 C 0.1877(8) 1.1004(9) 0.1935(4) 0.096(3) Uani 1 1 d . . .
H12 H 0.1784 1.1591 0.1675 0.115 Uiso 1 1 calc R . .
C11 C 0.1235(6) 1.0830(8) 0.2310(3) 0.078(2) Uani 1 1 d . . .
H11 H 0.0702 1.1294 0.2312 0.094 Uiso 1 1 calc R . .
C10 C 0.1404(5) 0.9954(7) 0.2681(3) 0.0614(19) Uani 1 1 d . . .
H10 H 0.0965 0.9822 0.2932 0.074 Uiso 1 1 calc R . .
C20 C 0.2410(5) 0.9299(7) 0.5453(3) 0.067(2) Uani 1 1 d . . .
H20 H 0.1962 0.9513 0.5191 0.080 Uiso 1 1 calc R . .
C21 C 0.2375(7) 0.9789(8) 0.5948(4) 0.090(3) Uani 1 1 d . . .
H21 H 0.1905 1.0318 0.6024 0.108 Uiso 1 1 calc R . .
C22 C 0.3040(8) 0.9491(10) 0.6331(4) 0.099(3) Uani 1 1 d . . .
H22 H 0.3032 0.9821 0.6671 0.118 Uiso 1 1 calc R . .
C23 C 0.3701(7) 0.8721(11) 0.6212(4) 0.100(3) Uani 1 1 d . . .
H23 H 0.4162 0.8519 0.6468 0.120 Uiso 1 1 calc R . .
C24 C 0.3702(5) 0.8228(9) 0.5712(3) 0.079(2) Uani 1 1 d . . .
H24 H 0.4157 0.7677 0.5636 0.095 Uiso 1 1 calc R . .
C15 C 0.0392(6) 0.3788(6) 0.3769(3) 0.068(2) Uani 1 1 d . . .
H15 H 0.0042 0.4478 0.3716 0.081 Uiso 1 1 calc R . .
C16 C -0.0063(6) 0.2702(8) 0.3795(3) 0.075(2) Uani 1 1 d . . .
H16 H -0.0705 0.2667 0.3757 0.090 Uiso 1 1 calc R . .
C17 C 0.0437(7) 0.1700(7) 0.3875(3) 0.077(2) Uani 1 1 d . . .
H17 H 0.0144 0.0965 0.3901 0.093 Uiso 1 1 calc R . .
C18 C 0.1370(7) 0.1770(7) 0.3918(3) 0.078(2) Uani 1 1 d . . .
H18 H 0.1727 0.1084 0.3963 0.094 Uiso 1 1 calc R . .
C19 C 0.1785(6) 0.2874(7) 0.3895(3) 0.070(2) Uani 1 1 d . . .
H19 H 0.2426 0.2917 0.3936 0.084 Uiso 1 1 calc R . .
C25 C -0.0173(6) 0.8159(7) 0.4508(4) 0.072(2) Uani 1 1 d . . .
C26 C 0.4236(14) 0.4047(18) 0.2794(9) 0.192(8) Uani 1 1 d . . .
C27 C 0.5648(15) 0.7710(14) 0.4136(7) 0.234(12) Uani 1 1 d . . .
H27A H 0.5469 0.7331 0.3803 0.351 Uiso 1 1 calc R . .
H27B H 0.6310 0.7712 0.4185 0.351 Uiso 1 1 calc R . .
H27C H 0.5424 0.8516 0.4133 0.351 Uiso 1 1 calc R . .
C29 C 0.6108(9) 0.6378(14) 0.4824(6) 0.194(8) Uani 1 1 d . . .
H29A H 0.6346 0.6799 0.5135 0.291 Uiso 1 1 calc R . .
H29B H 0.6580 0.6322 0.4570 0.291 Uiso 1 1 calc R . .
H29C H 0.5921 0.5590 0.4924 0.291 Uiso 1 1 calc R . .
C28 C 0.5257(9) 0.706(2) 0.4568(10) 0.281(17) Uani 1 1 d . . .

loop_
_atom_site_aniso_label
_atom_site_aniso_U_11
_atom_site_aniso_U_22
_atom_site_aniso_U_33
_atom_site_aniso_U_23
_atom_site_aniso_U_13
_atom_site_aniso_U_12
Cu1 0.0588(6) 0.0437(5) 0.0478(5) 0.0046(4) -0.0040(4) -0.0022(4)
Cu3 0.0669(6) 0.0447(5) 0.0480(5) -0.0015(4) -0.0025(4) 0.0013(4)
Cu2 0.0741(6) 0.0430(5) 0.0520(5) 0.0035(4) -0.0055(4) -0.0108(4)
S1 0.0588(12) 0.0371(10) 0.0570(11) 0.0022(8) 0.0068(9) 0.0048(8)
S2 0.0821(18) 0.0846(17) 0.0859(17) 0.0114(14) 0.0043(14) -0.0024(14)
F1 0.183(6) 0.208(7) 0.062(4) 0.015(4) -0.001(4) 0.073(6)
F2 0.119(5) 0.094(4) 0.159(6) 0.018(4) 0.085(4) -0.007(3)
F3 0.177(6) 0.076(4) 0.117(5) -0.039(3) 0.055(4) -0.007(4)
F4 0.162(8) 0.67(3) 0.113(6) 0.051(10) 0.062(6) 0.080(12)
F5 0.53(3) 0.205(12) 0.199(11) -0.051(10) -0.075(14) 0.000(14)
F6 0.170(8) 0.69(3) 0.102(6) -0.057(10) -0.037(5) 0.187(13)
O1 0.048(3) 0.042(3) 0.048(3) 0.000(2) -0.003(2) 0.000(2)
O2 0.105(4) 0.082(4) 0.092(4) 0.020(3) -0.019(3) 0.029(3)
O3 0.085(4) 0.039(3) 0.085(4) -0.004(3) 0.010(3) 0.001(3)
O4 0.071(4) 0.063(3) 0.106(4) -0.011(3) 0.037(3) -0.017(3)
O5 0.124(6) 0.246(11) 0.112(6) 0.024(6) 0.031(5) 0.010(7)
O6 0.217(11) 0.122(8) 0.358(17) -0.030(10) 0.021(11) 0.002(8)
O7 0.135(7) 0.325(15) 0.154(8) -0.032(8) -0.037(6) 0.124(8)
O8 0.076(4) 0.135(6) 0.115(5) -0.030(4) -0.005(4) 0.021(5)
N6 0.048(3) 0.044(3) 0.059(4) 0.009(3) 0.000(3) -0.005(3)
N5 0.063(4) 0.045(3) 0.053(4) 0.003(3) -0.003(3) -0.006(3)
N4 0.089(5) 0.053(4) 0.043(4) 0.005(3) 0.007(3) -0.002(3)
N3 0.077(4) 0.048(3) 0.054(4) 0.009(3) -0.002(3) -0.014(3)
N2 0.059(4) 0.049(4) 0.052(3) -0.006(3) 0.004(3) -0.002(3)
N1 0.065(4) 0.047(3) 0.047(4) -0.001(3) -0.003(3) -0.001(3)
N7 0.055(4) 0.052(4) 0.052(4) 0.008(3) 0.001(3) 0.001(3)
N8 0.058(4) 0.058(4) 0.060(4) -0.007(3) 0.003(3) 0.002(3)
N9 0.067(4) 0.041(4) 0.061(4) -0.003(3) -0.006(3) -0.005(3)
C9 0.064(5) 0.055(5) 0.079(6) 0.000(4) -0.009(4) -0.011(4)
C8 0.067(5) 0.054(5) 0.096(7) 0.001(5) 0.004(5) -0.023(4)
C7 0.071(5) 0.052(5) 0.072(5) 0.012(4) -0.001(4) -0.015(4)
C6 0.099(7) 0.073(6) 0.071(6) 0.022(5) 0.007(5) -0.020(5)
C5 0.136(8) 0.065(6) 0.060(6) 0.011(4) 0.028(5) -0.008(6)
C4 0.130(8) 0.064(6) 0.065(6) 0.006(5) 0.012(5) -0.004(5)
C3 0.083(6) 0.072(5) 0.046(5) 0.001(4) -0.011(4) -0.011(4)
C2 0.103(7) 0.077(6) 0.049(5) -0.016(4) -0.009(4) -0.018(5)
C1 0.068(5) 0.060(5) 0.061(5) -0.014(4) 0.006(4) -0.008(4)
C14 0.065(5) 0.086(6) 0.072(5) 0.023(5) 0.015(4) 0.000(4)
C13 0.099(8) 0.109(8) 0.072(6) 0.034(6) 0.023(5) -0.003(6)
C12 0.121(9) 0.095(7) 0.072(6) 0.034(5) 0.004(6) -0.001(7)
C11 0.083(6) 0.077(6) 0.073(6) 0.014(5) -0.012(5) 0.018(5)
C10 0.070(5) 0.065(5) 0.049(4) 0.008(4) 0.001(4) 0.001(4)
C20 0.064(5) 0.066(5) 0.070(5) -0.006(4) 0.005(4) 0.009(4)
C21 0.094(7) 0.084(7) 0.093(7) -0.025(6) 0.028(6) 0.010(5)
C22 0.090(7) 0.129(9) 0.079(7) -0.040(6) 0.025(6) -0.022(7)
C23 0.072(6) 0.162(10) 0.065(6) -0.027(6) -0.004(5) 0.006(7)
C24 0.064(5) 0.113(7) 0.060(5) -0.012(5) -0.002(4) 0.021(5)
C15 0.077(6) 0.041(4) 0.085(6) -0.001(4) 0.002(5) -0.008(4)
C16 0.071(6) 0.073(6) 0.080(6) -0.007(5) 0.004(4) -0.017(5)
C17 0.105(8) 0.043(5) 0.084(6) 0.003(4) 0.015(5) -0.019(5)
C18 0.099(7) 0.048(5) 0.087(6) -0.007(4) 0.010(5) 0.005(5)
C19 0.063(5) 0.059(5) 0.088(6) 0.002(4) -0.001(4) 0.003(4)
C25 0.080(6) 0.053(5) 0.085(6) -0.001(5) 0.013(5) 0.001(5)
C26 0.171(17) 0.144(14) 0.26(3) -0.022(15) 0.047(17) 0.050(13)
C27 0.36(3) 0.137(13) 0.213(18) -0.053(12) 0.127(19) -0.126(17)
C29 0.136(11) 0.220(16) 0.214(16) -0.074(13) -0.098(11) 0.104(11)
C28 0.050(7) 0.38(3) 0.41(3) -0.33(3) -0.022(14) 0.017(13)

loop_
_atom_type_symbol
_atom_type_description
_atom_type_scat_dispersion_real
_atom_type_scat_dispersion_imag
_atom_type_scat_source
C C 0.0033 0.0016 'International Tables Vol C Tables 4.2.6.8 and 6.1.1.4'
H H 0.0000 0.0000 'International Tables Vol C Tables 4.2.6.8 and 6.1.1.4'
N N 0.0061 0.0033 'International Tables Vol C Tables 4.2.6.8 and 6.1.1.4'
O O 0.0106 0.0060 'International Tables Vol C Tables 4.2.6.8 and 6.1.1.4'
F F 0.0171 0.0103 'International Tables Vol C Tables 4.2.6.8 and 6.1.1.4'
Cu Cu 0.3201 1.2651 'International Tables Vol C Tables 4.2.6.8 and 6.1.1.4'
S S 0.1246 0.1234 'International Tables Vol C Tables 4.2.6.8 and 6.1.1.4'

loop_
_geom_angle_atom_site_label_1
_geom_angle_atom_site_label_2
_geom_angle_atom_site_label_3
_geom_angle
_geom_angle_site_symmetry_1
_geom_angle_site_symmetry_3
_geom_angle_publ_flag
N6 Cu1 N1 172.8(2) . . ?
N6 Cu1 O1 88.7(2) . . ?
N1 Cu1 O1 89.4(2) . . ?
N6 Cu1 N7 90.7(2) . . ?
N1 Cu1 N7 90.9(2) . . ?
O1 Cu1 N7 177.1(2) . . ?
N4 Cu3 N5 167.2(3) . . ?
N4 Cu3 O1 89.4(2) . . ?
N5 Cu3 O1 88.9(2) . . ?
N4 Cu3 N8 89.8(2) . . ?
N5 Cu3 N8 90.4(2) . . ?
O1 Cu3 N8 173.5(2) . . ?
N2 Cu2 N3 171.2(2) . . ?
N2 Cu2 O1 88.9(2) . . ?
N3 Cu2 O1 89.6(2) . . ?
N2 Cu2 N9 92.1(2) . . ?
N3 Cu2 N9 90.9(2) . . ?
O1 Cu2 N9 169.8(2) . . ?
O2 S1 O3 115.5(4) . . ?
O2 S1 O4 114.6(4) . . ?
O3 S1 O4 114.4(3) . . ?
O2 S1 C25 102.5(4) . . ?
O3 S1 C25 103.5(3) . . ?
O4 S1 C25 104.1(4) . . ?
O7 S2 O5 123.2(6) . . ?
O7 S2 O6 117.7(8) . . ?
O5 S2 O6 101.6(6) . . ?
O7 S2 C26 107.7(7) . . ?
O5 S2 C26 106.0(8) . . ?
O6 S2 C26 97.3(9) . . ?
Cu1 O1 Cu2 112.28(19) . . ?
Cu1 O1 Cu3 113.63(19) . . ?
Cu2 O1 Cu3 116.6(2) . . ?
Cu1 O1 H1W 104.2 . . ?
Cu2 O1 H1W 104.2 . . ?
Cu3 O1 H1W 104.2 . . ?
C7 N6 N5 106.6(6) . . ?
C7 N6 Cu1 133.1(5) . . ?
N5 N6 Cu1 120.2(4) . . ?
C9 N5 N6 108.6(6) . . ?
C9 N5 Cu3 130.3(5) . . ?
N6 N5 Cu3 120.6(4) . . ?
C4 N4 N3 107.1(6) . . ?
C4 N4 Cu3 130.6(6) . . ?
N3 N4 Cu3 121.1(4) . . ?
C6 N3 N4 108.4(6) . . ?
C6 N3 Cu2 129.2(6) . . ?
N4 N3 Cu2 122.2(4) . . ?
C1 N2 N1 107.1(6) . . ?
C1 N2 Cu2 132.5(5) . . ?
N1 N2 Cu2 119.2(4) . . ?
C3 N1 N2 107.0(6) . . ?
C3 N1 Cu1 132.3(5) . . ?
N2 N1 Cu1 120.7(4) . . ?
C10 N7 C14 117.9(6) . . ?
C10 N7 Cu1 121.7(5) . . ?
C14 N7 Cu1 120.3(5) . . ?
C24 N8 C20 118.0(7) . . ?
C24 N8 Cu3 122.0(5) . . ?
C20 N8 Cu3 119.6(5) . . ?
C15 N9 C19 116.8(6) . . ?
C15 N9 Cu2 121.0(5) . . ?
C19 N9 Cu2 121.8(5) . . ?
N5 C9 C8 109.0(7) . . ?
N5 C9 H9 125.5 . . ?
C8 C9 H9 125.5 . . ?
C7 C8 C9 104.8(7) . . ?
C7 C8 H8 127.6 . . ?
C9 C8 H8 127.6 . . ?
N6 C7 C8 111.0(7) . . ?
N6 C7 H7 124.5 . . ?
C8 C7 H7 124.5 . . ?
N3 C6 C5 110.2(8) . . ?
N3 C6 H6 124.9 . . ?
C5 C6 H6 124.9 . . ?
C6 C5 C4 104.4(7) . . ?
C6 C5 H5 127.8 . . ?
C4 C5 H5 127.8 . . ?
N4 C4 C5 109.8(8) . . ?
N4 C4 H4 125.1 . . ?
C5 C4 H4 125.1 . . ?
N1 C3 C2 111.3(7) . . ?
N1 C3 H3 124.3 . . ?
C2 C3 H3 124.3 . . ?
C1 C2 C3 104.3(7) . . ?
C1 C2 H2 127.8 . . ?
C3 C2 H2 127.8 . . ?
C2 C1 N2 110.3(7) . . ?
C2 C1 H1 124.8 . . ?
N2 C1 H1 124.8 . . ?
N7 C14 C13 121.3(8) . . ?
N7 C14 H14 119.4 . . ?
C13 C14 H14 119.4 . . ?
C12 C13 C14 119.8(8) . . ?
C12 C13 H13 120.1 . . ?
C14 C13 H13 120.1 . . ?
C13 C12 C11 119.5(8) . . ?
C13 C12 H12 120.2 . . ?
C11 C12 H12 120.2 . . ?
C10 C11 C12 117.8(8) . . ?
C10 C11 H11 121.1 . . ?
C12 C11 H11 121.1 . . ?
N7 C10 C11 123.7(7) . . ?
N7 C10 H10 118.1 . . ?
C11 C10 H10 118.1 . . ?
N8 C20 C21 122.2(8) . . ?
N8 C20 H20 118.9 . . ?
C21 C20 H20 118.9 . . ?
C20 C21 C22 119.0(9) . . ?
C20 C21 H21 120.5 . . ?
C22 C21 H21 120.5 . . ?
C23 C22 C21 119.2(9) . . ?
C23 C22 H22 120.4 . . ?
C21 C22 H22 120.4 . . ?
C22 C23 C24 120.0(9) . . ?
C22 C23 H23 120.0 . . ?
C24 C23 H23 120.0 . . ?
N8 C24 C23 121.5(8) . . ?
N8 C24 H24 119.2 . . ?
C23 C24 H24 119.2 . . ?
N9 C15 C16 122.7(7) . . ?
N9 C15 H15 118.6 . . ?
C16 C15 H15 118.6 . . ?
C17 C16 C15 119.1(8) . . ?
C17 C16 H16 120.4 . . ?
C15 C16 H16 120.4 . . ?
C16 C17 C18 119.4(8) . . ?
C16 C17 H17 120.3 . . ?
C18 C17 H17 120.3 . . ?
C17 C18 C19 119.0(8) . . ?
C17 C18 H18 120.5 . . ?
C19 C18 H18 120.5 . . ?
N9 C19 C18 123.0(7) . . ?
N9 C19 H19 118.5 . . ?
C18 C19 H19 118.5 . . ?
F1 C25 F2 108.4(8) . . ?
F1 C25 F3 108.2(8) . . ?
F2 C25 F3 105.7(7) . . ?
F1 C25 S1 111.6(6) . . ?
F2 C25 S1 112.3(6) . . ?
F3 C25 S1 110.3(6) . . ?
F6 C26 F4 107(2) . . ?
F6 C26 F5 117(2) . . ?
F4 C26 F5 109.8(17) . . ?
F6 C26 S2 114.3(13) . . ?
F4 C26 S2 107.2(15) . . ?
F5 C26 S2 101.1(16) . . ?
C28 C27 H27A 109.5 . . ?
C28 C27 H27B 109.5 . . ?
H27A C27 H27B 109.5 . . ?
C28 C27 H27C 109.5 . . ?
H27A C27 H27C 109.5 . . ?
H27B C27 H27C 109.5 . . ?
C28 C29 H29A 109.5 . . ?
C28 C29 H29B 109.5 . . ?
H29A C29 H29B 109.5 . . ?
C28 C29 H29C 109.5 . . ?
H29A C29 H29C 109.5 . . ?
H29B C29 H29C 109.5 . . ?
O8 C28 C27 128(3) . . ?
O8 C28 C29 129(3) . . ?
C27 C28 C29 102.9(14) . . ?

loop_
_geom_bond_atom_site_label_1
_geom_bond_atom_site_label_2
_geom_bond_distance
_geom_bond_site_symmetry_2
_geom_bond_publ_flag
Cu1 N6 1.944(5) . ?
Cu1 N1 1.951(6) . ?
Cu1 O1 1.999(4) . ?
Cu1 N7 2.030(5) . ?
Cu3 N4 1.955(6) . ?
Cu3 N5 1.963(5) . ?
Cu3 O1 2.001(4) . ?
Cu3 N8 2.045(6) . ?
Cu2 N2 1.940(6) . ?
Cu2 N3 1.940(6) . ?
Cu2 O1 2.000(4) . ?
Cu2 N9 2.017(6) . ?
S1 O2 1.416(5) . ?
S1 O3 1.427(5) . ?
S1 O4 1.431(5) . ?
S1 C25 1.804(9) . ?
S2 O7 1.338(8) . ?
S2 O5 1.375(8) . ?
S2 O6 1.456(11) . ?
S2 C26 1.81(2) . ?
F1 C25 1.290(9) . ?
F2 C25 1.296(9) . ?
F3 C25 1.326(9) . ?
F4 C26 1.33(2) . ?
F5 C26 1.330(18) . ?
F6 C26 1.167(19) . ?
O1 H1W 0.9800 . ?
O8 C28 1.043(14) . ?
N6 C7 1.346(8) . ?
N6 N5 1.356(7) . ?
N5 C9 1.346(8) . ?
N4 C4 1.351(9) . ?
N4 N3 1.355(7) . ?
N3 C6 1.330(9) . ?
N2 C1 1.351(8) . ?
N2 N1 1.353(7) . ?
N1 C3 1.321(8) . ?
N7 C10 1.325(8) . ?
N7 C14 1.350(9) . ?
N8 C24 1.335(9) . ?
N8 C20 1.334(9) . ?
N9 C15 1.329(9) . ?
N9 C19 1.335(9) . ?
C9 C8 1.379(10) . ?
C9 H9 0.9300 . ?
C8 C7 1.357(10) . ?
C8 H8 0.9300 . ?
C7 H7 0.9300 . ?
C6 C5 1.371(11) . ?
C6 H6 0.9300 . ?
C5 C4 1.375(11) . ?
C5 H5 0.9300 . ?
C4 H4 0.9300 . ?
C3 C2 1.360(10) . ?
C3 H3 0.9300 . ?
C2 C1 1.342(10) . ?
C2 H2 0.9300 . ?
C1 H1 0.9300 . ?
C14 C13 1.368(11) . ?
C14 H14 0.9300 . ?
C13 C12 1.359(12) . ?
C13 H13 0.9300 . ?
C12 C11 1.371(12) . ?
C12 H12 0.9300 . ?
C11 C10 1.365(10) . ?
C11 H11 0.9300 . ?
C10 H10 0.9300 . ?
C20 C21 1.361(11) . ?
C20 H20 0.9300 . ?
C21 C22 1.364(13) . ?
C21 H21 0.9300 . ?
C22 C23 1.334(12) . ?
C22 H22 0.9300 . ?
C23 C24 1.370(11) . ?
C23 H23 0.9300 . ?
C24 H24 0.9300 . ?
C15 C16 1.387(10) . ?
C15 H15 0.9300 . ?
C16 C17 1.345(11) . ?
C16 H16 0.9300 . ?
C17 C18 1.351(11) . ?
C17 H17 0.9300 . ?
C18 C19 1.377(10) . ?
C18 H18 0.9300 . ?
C19 H19 0.9300 . ?
C27 C28 1.44(3) . ?
C27 H27A 0.9600 . ?
C27 H27B 0.9600 . ?
C27 H27C 0.9600 . ?
C29 C28 1.56(2) . ?
C29 H29A 0.9600 . ?
C29 H29B 0.9600 . ?
C29 H29C 0.9600 . ?
